data_7004476
loop_
_publ_author_name
'Chandrasekhar, Vadapalli'
'Sasikumar, Palani'

_publ_section_title
;
 First example of a molecular Ce(iii) phosphonate: synthesis,
 structural characterization and catalytic activity of
 [Ce2{Ph3CPO2(OEt)}4(NO3)2(H2O)4], structural diversity of Ph3CPO3H2
;
_journal_issue 45
_journal_name_full 'Dalton Transactions'
_journal_page_first 6475
_journal_page_last 6480
_journal_paper_doi 10.1039/b807801g
_journal_year 2008
_chemical_formula_moiety 'C19 H17 O3 P, C2 H6 O'
_chemical_formula_sum 'C21 H23 O4 P'
_chemical_formula_weight 370.36
_chemical_name_common 'phosphonic acid'
_chemical_name_systematic
;
?
;
_space_group_IT_number 2
_symmetry_cell_setting triclinic
_symmetry_Int_Tables_number 2
_symmetry_space_group_name_Hall '-P 1'
_symmetry_space_group_name_H-M 'P -1'
_atom_sites_solution_hydrogens geom
_atom_sites_solution_primary direct
_atom_sites_solution_secondary difmap
_audit_creation_method SHELXL-97
_cell_angle_alpha 84.159(2)
_cell_angle_beta 89.344(2)
_cell_angle_gamma 68.104(2)
_cell_formula_units_Z 2
_cell_length_a 8.7303(10)
_cell_length_b 9.7126(11)
_cell_length_c 12.1186(14)
_cell_measurement_reflns_used 2259
_cell_measurement_temperature 100(2)
_cell_measurement_theta_max 28.26
_cell_measurement_theta_min 2.27
_cell_volume 948.11(19)
_computing_cell_refinement 'Bruker SMART'
_computing_data_collection 'Bruker SMART'
_computing_data_reduction 'Bruker SAINT'
_computing_molecular_graphics 'Bruker SHELXTL'
_computing_publication_material 'Bruker SHELXTL'
_computing_structure_refinement 'SHELXL-97 (Sheldrick, 1997)'
_computing_structure_solution 'Bruker SHELXTL'
_diffrn_ambient_temperature 100(2)
_diffrn_measured_fraction_theta_full 0.979
_diffrn_measured_fraction_theta_max 0.979
_diffrn_measurement_device_type 'CCD area detector'
_diffrn_measurement_method 'phi and omega scans'
_diffrn_radiation_monochromator graphite
_diffrn_radiation_source 'fine-focus sealed tube'
_diffrn_radiation_type MoK\a
_diffrn_radiation_wavelength 0.71073
_diffrn_reflns_av_R_equivalents 0.0209
_diffrn_reflns_av_sigmaI/netI 0.0446
_diffrn_reflns_limit_h_max 10
_diffrn_reflns_limit_h_min -10
_diffrn_reflns_limit_k_max 11
_diffrn_reflns_limit_k_min -11
_diffrn_reflns_limit_l_max 9
_diffrn_reflns_limit_l_min -14
_diffrn_reflns_number 5346
_diffrn_reflns_theta_full 26.00
_diffrn_reflns_theta_max 26.00
_diffrn_reflns_theta_min 2.27
_exptl_absorpt_coefficient_mu 0.168
_exptl_absorpt_correction_T_max 0.9736
_exptl_absorpt_correction_T_min 0.9328
_exptl_absorpt_correction_type empirical
_exptl_absorpt_process_details SADABS
_exptl_crystal_colour colourless
_exptl_crystal_density_diffrn 1.297
_exptl_crystal_density_method 'not measured'
_exptl_crystal_description needle
_exptl_crystal_F_000 392
_exptl_crystal_size_max 0.16
_exptl_crystal_size_mid 0.09
_exptl_crystal_size_min 0.07
_refine_diff_density_max 1.230
_refine_diff_density_min -0.567
_refine_diff_density_rms 0.086
_refine_ls_extinction_method none
_refine_ls_goodness_of_fit_ref 1.066
_refine_ls_hydrogen_treatment constr
_refine_ls_matrix_type full
_refine_ls_number_parameters 245
_refine_ls_number_reflns 3644
_refine_ls_number_restraints 0
_refine_ls_restrained_S_all 1.066
_refine_ls_R_factor_all 0.0737
_refine_ls_R_factor_gt 0.0647
_refine_ls_shift/su_max 0.000
_refine_ls_shift/su_mean 0.000
_refine_ls_structure_factor_coef Fsqd
_refine_ls_weighting_details 'calc w=1/[\s^2^(Fo^2^)+(0.0800P)^2^+1.6274P] where P=(Fo^2^+2Fc^2^)/3'
_refine_ls_weighting_scheme calc
_refine_ls_wR_factor_gt 0.1633
_refine_ls_wR_factor_ref 0.1724
_reflns_number_gt 3131
_reflns_number_total 3644
_reflns_threshold_expression >2sigma(I)
_cod_data_source_file b807801g.txt
_cod_data_source_block 1c
_cod_depositor_comments
;
The following automatic conversions were performed:
'_symmetry_cell_setting' value 'Triclinic' changed to 'triclinic'
according to '/home/saulius/struct/CIF-dictionaries/cif_core.dic'
dictionary named 'cif_core.dic' version 2.4.1 from
2010-06-29.

'_refine_ls_hydrogen_treatment' value 'Constr' changed to
'constr' according to '/home/saulius/struct/CIF-dictionaries/cif_core.dic'
dictionary named 'cif_core.dic' version 2.4.1 from 2010-06-29.

Automatic conversion script
Id: cif_fix_enum 1527 2010-12-29 10:47:43Z saulius 
;
_cod_original_sg_symbol_H-M P-1
_cod_database_code 7004476

loop_
_symmetry_equiv_pos_as_xyz
'x, y, z'
'-x, -y, -z'

loop_
_atom_site_label
_atom_site_type_symbol
_atom_site_fract_x
_atom_site_fract_y
_atom_site_fract_z
_atom_site_U_iso_or_equiv
_atom_site_adp_type
_atom_site_occupancy
_atom_site_symmetry_multiplicity
_atom_site_calc_flag
_atom_site_refinement_flags
_atom_site_disorder_assembly
_atom_site_disorder_group
C1 C 0.6362(3) 0.5053(3) 0.2545(2) 0.0147(5) Uani 1 1 d . . .
C2 C 0.7740(3) 0.3898(3) 0.3313(2) 0.0146(5) Uani 1 1 d . . .
C3 C 0.8551(3) 0.2440(3) 0.3051(2) 0.0180(6) Uani 1 1 d . . .
H3' H 0.8249 0.2149 0.2388 0.022 Uiso 1 1 calc R . .
C4 C 0.9799(3) 0.1405(3) 0.3749(2) 0.0214(6) Uani 1 1 d . . .
H4 H 1.0354 0.0423 0.3549 0.026 Uiso 1 1 calc R . .
C5 C 1.0233(3) 0.1799(3) 0.4731(2) 0.0218(6) Uani 1 1 d . . .
H5 H 1.1088 0.1095 0.5204 0.026 Uiso 1 1 calc R . .
C6 C 0.9404(4) 0.3235(3) 0.5014(2) 0.0212(6) Uani 1 1 d . . .
H6 H 0.9678 0.3511 0.5693 0.025 Uiso 1 1 calc R . .
C7 C 0.8177(3) 0.4270(3) 0.4311(2) 0.0183(6) Uani 1 1 d . . .
H7 H 0.7625 0.5250 0.4515 0.022 Uiso 1 1 calc R . .
C8 C 0.6113(3) 0.6650(3) 0.2792(2) 0.0162(6) Uani 1 1 d . . .
C9 C 0.7267(4) 0.7275(3) 0.2449(2) 0.0209(6) Uani 1 1 d . . .
H9 H 0.8178 0.6730 0.2029 0.025 Uiso 1 1 calc R . .
C10 C 0.7105(4) 0.8678(3) 0.2711(3) 0.0288(7) Uani 1 1 d . . .
H10 H 0.7891 0.9093 0.2460 0.035 Uiso 1 1 calc R . .
C11 C 0.5804(4) 0.9472(3) 0.3337(3) 0.0320(8) Uani 1 1 d . . .
H11 H 0.5694 1.0431 0.3522 0.038 Uiso 1 1 calc R . .
C12 C 0.4669(4) 0.8864(4) 0.3691(3) 0.0321(8) Uani 1 1 d . . .
H12 H 0.3772 0.9413 0.4120 0.039 Uiso 1 1 calc R . .
C13 C 0.4811(4) 0.7459(3) 0.3432(2) 0.0224(6) Uani 1 1 d . . .
H13 H 0.4023 0.7051 0.3690 0.027 Uiso 1 1 calc R . .
C14 C 0.4737(3) 0.4774(3) 0.2667(2) 0.0161(6) Uani 1 1 d . . .
C15 C 0.4598(3) 0.3652(3) 0.3421(2) 0.0201(6) Uani 1 1 d . . .
H15 H 0.5511 0.3054 0.3897 0.024 Uiso 1 1 calc R . .
C16 C 0.3126(4) 0.3401(3) 0.3484(3) 0.0247(6) Uani 1 1 d . . .
H16 H 0.3042 0.2636 0.4007 0.030 Uiso 1 1 calc R . .
C17 C 0.1787(4) 0.4253(4) 0.2793(3) 0.0269(7) Uani 1 1 d . . .
H17 H 0.0797 0.4060 0.2823 0.032 Uiso 1 1 calc R . .
C18 C 0.1909(4) 0.5394(4) 0.2056(3) 0.0258(7) Uani 1 1 d . . .
H18 H 0.0992 0.5994 0.1584 0.031 Uiso 1 1 calc R . .
C19 C 0.3360(3) 0.5665(3) 0.2003(2) 0.0214(6) Uani 1 1 d . . .
H19 H 0.3417 0.6468 0.1509 0.026 Uiso 1 1 calc R . .
C20 C 1.2202(6) 0.1252(4) 0.1065(4) 0.0509(10) Uani 1 1 d . . .
H20A H 1.1403 0.0792 0.1318 0.061 Uiso 0.50 1 calc PR A 1
H20B H 1.2674 0.1483 0.1729 0.061 Uiso 0.50 1 calc PR A 1
H20C H 1.2074 0.1446 0.1854 0.061 Uiso 0.50 1 d PR A 2
H20D H 1.3395 0.0873 0.0909 0.061 Uiso 0.50 1 d PR A 2
C21 C 1.3555(12) 0.0171(11) 0.0468(7) 0.062(3) Uani 0.50 1 d P B 1
H21A H 1.4106 -0.0741 0.0965 0.093 Uiso 0.50 1 calc PR B 1
H21B H 1.4357 0.0617 0.0227 0.093 Uiso 0.50 1 calc PR B 1
H21C H 1.3087 -0.0073 -0.0182 0.093 Uiso 0.50 1 calc PR B 1
C21' C 1.146(2) 0.0066(13) 0.0845(10) 0.112(6) Uani 0.50 1 d P B 2
H21D H 1.2032 -0.0859 0.1326 0.169 Uiso 0.50 1 calc PR B 2
H21E H 1.1605 -0.0134 0.0067 0.169 Uiso 0.50 1 calc PR B 2
H21F H 1.0282 0.0447 0.1006 0.169 Uiso 0.50 1 calc PR B 2
O1 O 0.5941(3) 0.6227(2) 0.03314(16) 0.0228(5) Uani 1 1 d . . .
O2 O 0.6708(3) 0.3419(2) 0.07534(16) 0.0217(5) Uani 1 1 d . . .
H2 H 0.5710 0.3528 0.0799 0.032 Uiso 1 1 calc R . .
O3 O 0.8784(2) 0.4570(2) 0.10257(17) 0.0249(5) Uani 1 1 d . . .
H3 H 0.9100 0.4464 0.0372 0.037 Uiso 1 1 calc R . .
O4 O 1.1360(3) 0.2607(3) 0.0368(2) 0.0402(6) Uani 1 1 d . B .
H4A H 1.0437 0.2624 0.0161 0.060 Uiso 1 1 calc R . .
P1 P 0.69270(9) 0.48448(8) 0.10657(6) 0.0165(2) Uani 1 1 d . . .

loop_
_atom_site_aniso_label
_atom_site_aniso_U_11
_atom_site_aniso_U_22
_atom_site_aniso_U_33
_atom_site_aniso_U_23
_atom_site_aniso_U_13
_atom_site_aniso_U_12
C1 0.0147(13) 0.0182(13) 0.0126(12) -0.0041(10) -0.0002(10) -0.0069(11)
C2 0.0125(12) 0.0161(13) 0.0162(13) 0.0013(10) 0.0000(10) -0.0071(10)
C3 0.0173(13) 0.0204(14) 0.0167(13) -0.0024(11) -0.0006(11) -0.0073(11)
C4 0.0195(14) 0.0172(13) 0.0261(15) -0.0011(11) 0.0025(12) -0.0055(11)
C5 0.0165(13) 0.0236(14) 0.0226(14) 0.0074(11) -0.0071(11) -0.0068(11)
C6 0.0221(14) 0.0276(15) 0.0164(13) 0.0002(11) -0.0029(11) -0.0126(12)
C7 0.0166(13) 0.0209(14) 0.0175(13) -0.0028(11) 0.0006(11) -0.0071(11)
C8 0.0167(13) 0.0163(13) 0.0135(12) -0.0011(10) -0.0054(10) -0.0037(11)
C9 0.0224(14) 0.0198(14) 0.0208(14) -0.0025(11) -0.0038(11) -0.0078(12)
C10 0.0337(17) 0.0215(15) 0.0335(17) -0.0008(13) -0.0091(14) -0.0130(13)
C11 0.0372(18) 0.0164(14) 0.0398(19) -0.0070(13) -0.0143(15) -0.0054(13)
C12 0.0288(17) 0.0255(16) 0.0339(18) -0.0149(14) -0.0057(14) 0.0025(13)
C13 0.0189(14) 0.0226(14) 0.0223(14) -0.0051(12) -0.0034(11) -0.0031(12)
C14 0.0138(13) 0.0185(13) 0.0167(13) -0.0075(10) 0.0013(10) -0.0053(11)
C15 0.0181(14) 0.0206(14) 0.0224(14) -0.0069(11) 0.0020(11) -0.0069(11)
C16 0.0200(14) 0.0254(15) 0.0320(16) -0.0090(13) 0.0071(12) -0.0109(12)
C17 0.0178(14) 0.0411(18) 0.0283(16) -0.0151(14) 0.0048(12) -0.0154(13)
C18 0.0142(13) 0.0381(17) 0.0227(15) -0.0093(13) -0.0026(11) -0.0055(12)
C19 0.0180(14) 0.0271(15) 0.0170(13) -0.0035(11) -0.0018(11) -0.0059(12)
C20 0.053(2) 0.038(2) 0.046(2) -0.0001(18) 0.0074(19) -0.0012(19)
C21 0.058(6) 0.058(6) 0.041(5) 0.001(4) 0.004(4) 0.010(4)
C21' 0.195(16) 0.052(6) 0.052(6) -0.013(5) 0.008(8) -0.002(8)
O1 0.0325(11) 0.0199(10) 0.0171(10) 0.0007(8) -0.0066(9) -0.0115(9)
O2 0.0257(11) 0.0200(10) 0.0185(10) -0.0041(8) -0.0024(8) -0.0070(8)
O3 0.0261(11) 0.0318(12) 0.0194(10) -0.0075(9) 0.0078(8) -0.0128(9)
O4 0.0333(13) 0.0389(14) 0.0388(14) -0.0019(11) 0.0046(11) -0.0033(11)
P1 0.0200(4) 0.0172(4) 0.0123(3) -0.0024(3) -0.0013(3) -0.0068(3)

loop_
_atom_type_symbol
_atom_type_description
_atom_type_scat_dispersion_real
_atom_type_scat_dispersion_imag
_atom_type_scat_source
C C 0.0033 0.0016 'International Tables Vol C Tables 4.2.6.8 and 6.1.1.4'
H H 0.0000 0.0000 'International Tables Vol C Tables 4.2.6.8 and 6.1.1.4'
O O 0.0106 0.0060 'International Tables Vol C Tables 4.2.6.8 and 6.1.1.4'
P P 0.1023 0.0942 'International Tables Vol C Tables 4.2.6.8 and 6.1.1.4'

loop_
_geom_angle_atom_site_label_1
_geom_angle_atom_site_label_2
_geom_angle_atom_site_label_3
_geom_angle
_geom_angle_site_symmetry_1
_geom_angle_site_symmetry_3
_geom_angle_publ_flag
C2 C1 C14 110.9(2) . . ?
C2 C1 C8 110.2(2) . . ?
C14 C1 C8 111.1(2) . . ?
C2 C1 P1 109.90(17) . . ?
C14 C1 P1 105.62(16) . . ?
C8 C1 P1 109.04(18) . . ?
C7 C2 C3 117.9(2) . . ?
C7 C2 C1 120.7(2) . . ?
C3 C2 C1 121.4(2) . . ?
C2 C3 C4 120.9(3) . . ?
C2 C3 H3' 119.5 . . ?
C4 C3 H3' 119.5 . . ?
C5 C4 C3 120.5(3) . . ?
C5 C4 H4 119.8 . . ?
C3 C4 H4 119.8 . . ?
C4 C5 C6 119.1(3) . . ?
C4 C5 H5 120.4 . . ?
C6 C5 H5 120.4 . . ?
C5 C6 C7 120.4(3) . . ?
C5 C6 H6 119.8 . . ?
C7 C6 H6 119.8 . . ?
C6 C7 C2 121.2(3) . . ?
C6 C7 H7 119.4 . . ?
C2 C7 H7 119.4 . . ?
C13 C8 C9 118.3(3) . . ?
C13 C8 C1 121.2(2) . . ?
C9 C8 C1 120.3(2) . . ?
C10 C9 C8 121.0(3) . . ?
C10 C9 H9 119.5 . . ?
C8 C9 H9 119.5 . . ?
C11 C10 C9 120.1(3) . . ?
C11 C10 H10 119.9 . . ?
C9 C10 H10 119.9 . . ?
C12 C11 C10 119.5(3) . . ?
C12 C11 H11 120.3 . . ?
C10 C11 H11 120.3 . . ?
C11 C12 C13 121.1(3) . . ?
C11 C12 H12 119.4 . . ?
C13 C12 H12 119.4 . . ?
C12 C13 C8 119.9(3) . . ?
C12 C13 H13 120.0 . . ?
C8 C13 H13 120.0 . . ?
C15 C14 C19 118.5(3) . . ?
C15 C14 C1 121.9(2) . . ?
C19 C14 C1 119.6(2) . . ?
C14 C15 C16 120.4(3) . . ?
C14 C15 H15 119.8 . . ?
C16 C15 H15 119.8 . . ?
C17 C16 C15 120.7(3) . . ?
C17 C16 H16 119.7 . . ?
C15 C16 H16 119.7 . . ?
C16 C17 C18 119.1(3) . . ?
C16 C17 H17 120.5 . . ?
C18 C17 H17 120.5 . . ?
C19 C18 C17 120.5(3) . . ?
C19 C18 H18 119.8 . . ?
C17 C18 H18 119.8 . . ?
C18 C19 C14 120.8(3) . . ?
C18 C19 H19 119.6 . . ?
C14 C19 H19 119.6 . . ?
O4 C20 C21 111.4(5) . . ?
O4 C20 C21' 109.4(6) . . ?
C21 C20 C21' 77.6(7) . . ?
O4 C20 H20A 109.3 . . ?
C21 C20 H20A 109.3 . . ?
C21' C20 H20A 34.9 . . ?
O4 C20 H20B 109.3 . . ?
C21 C20 H20B 109.3 . . ?
C21' C20 H20B 134.2 . . ?
H20A C20 H20B 108.0 . . ?
O4 C20 H20C 109.8 . . ?
C21 C20 H20C 132.4 . . ?
C21' C20 H20C 109.7 . . ?
H20A C20 H20C 77.6 . . ?
H20B C20 H20C 32.6 . . ?
O4 C20 H20D 109.8 . . ?
C21 C20 H20D 34.4 . . ?
C21' C20 H20D 109.9 . . ?
H20A C20 H20D 135.2 . . ?
H20B C20 H20D 78.3 . . ?
H20C C20 H20D 108.2 . . ?
C20 C21 H20D 39.6 . . ?
C20 C21 H21A 109.5 . . ?
H20D C21 H21A 102.4 . . ?
C20 C21 H21B 109.5 . . ?
H20D C21 H21B 76.1 . . ?
H21A C21 H21B 109.5 . . ?
C20 C21 H21C 109.5 . . ?
H20D C21 H21C 142.8 . . ?
H21A C21 H21C 109.5 . . ?
H21B C21 H21C 109.5 . . ?
C20 C21' H21D 109.5 . . ?
C20 C21' H21E 109.5 . . ?
H21D C21' H21E 109.5 . . ?
C20 C21' H21F 109.5 . . ?
H21D C21' H21F 109.5 . . ?
H21E C21' H21F 109.5 . . ?
P1 O2 H2 109.5 . . ?
P1 O3 H3 109.5 . . ?
C20 O4 H4A 109.5 . . ?
O1 P1 O3 110.54(12) . . ?
O1 P1 O2 113.58(11) . . ?
O3 P1 O2 107.77(11) . . ?
O1 P1 C1 110.90(12) . . ?
O3 P1 C1 105.83(11) . . ?
O2 P1 C1 107.86(12) . . ?

loop_
_geom_bond_atom_site_label_1
_geom_bond_atom_site_label_2
_geom_bond_distance
_geom_bond_site_symmetry_2
_geom_bond_publ_flag
C1 C2 1.542(3) . ?
C1 C14 1.544(4) . ?
C1 C8 1.545(4) . ?
C1 P1 1.865(3) . ?
C2 C7 1.394(4) . ?
C2 C3 1.394(4) . ?
C3 C4 1.394(4) . ?
C3 H3' 0.9500 . ?
C4 C5 1.385(4) . ?
C4 H4 0.9500 . ?
C5 C6 1.388(4) . ?
C5 H5 0.9500 . ?
C6 C7 1.388(4) . ?
C6 H6 0.9500 . ?
C7 H7 0.9500 . ?
C8 C13 1.396(4) . ?
C8 C9 1.397(4) . ?
C9 C10 1.386(4) . ?
C9 H9 0.9500 . ?
C10 C11 1.381(5) . ?
C10 H10 0.9500 . ?
C11 C12 1.375(5) . ?
C11 H11 0.9500 . ?
C12 C13 1.392(4) . ?
C12 H12 0.9500 . ?
C13 H13 0.9500 . ?
C14 C15 1.390(4) . ?
C14 C19 1.395(4) . ?
C15 C16 1.395(4) . ?
C15 H15 0.9500 . ?
C16 C17 1.383(4) . ?
C16 H16 0.9500 . ?
C17 C18 1.386(5) . ?
C17 H17 0.9500 . ?
C18 C19 1.386(4) . ?
C18 H18 0.9500 . ?
C19 H19 0.9500 . ?
C20 O4 1.433(5) . ?
C20 C21 1.494(9) . ?
C20 C21' 1.562(16) . ?
C20 H20A 0.9900 . ?
C20 H20B 0.9900 . ?
C20 H20C 0.9900 . ?
C20 H20D 0.9900 . ?
C21 H20D 0.8791 . ?
C21 H21A 0.9800 . ?
C21 H21B 0.9800 . ?
C21 H21C 0.9800 . ?
C21' H21D 0.9800 . ?
C21' H21E 0.9800 . ?
C21' H21F 0.9800 . ?
O1 P1 1.499(2) . ?
O2 P1 1.550(2) . ?
O2 H2 0.8400 . ?
O3 P1 1.542(2) . ?
O3 H3 0.8400 . ?
O4 H4A 0.8400 . ?

loop_
_geom_hbond_atom_site_label_D
_geom_hbond_atom_site_label_H
_geom_hbond_atom_site_label_A
_geom_hbond_distance_DH
_geom_hbond_distance_HA
_geom_hbond_distance_DA
_geom_hbond_angle_DHA
_geom_hbond_site_symmetry_A
O2 H2 O1 0.84 1.93 2.565(3) 131.3 2_665

loop_
_geom_torsion_atom_site_label_1
_geom_torsion_atom_site_label_2
_geom_torsion_atom_site_label_3
_geom_torsion_atom_site_label_4
_geom_torsion
_geom_torsion_site_symmetry_1
_geom_torsion_site_symmetry_2
_geom_torsion_site_symmetry_3
_geom_torsion_site_symmetry_4
_geom_torsion_publ_flag
C14 C1 C2 C7 -101.5(3) . . . . ?
C8 C1 C2 C7 21.9(3) . . . . ?
P1 C1 C2 C7 142.1(2) . . . . ?
C14 C1 C2 C3 76.4(3) . . . . ?
C8 C1 C2 C3 -160.2(2) . . . . ?
P1 C1 C2 C3 -40.0(3) . . . . ?
C7 C2 C3 C4 -2.2(4) . . . . ?
C1 C2 C3 C4 179.8(2) . . . . ?
C2 C3 C4 C5 1.4(4) . . . . ?
C3 C4 C5 C6 0.4(4) . . . . ?
C4 C5 C6 C7 -1.2(4) . . . . ?
C5 C6 C7 C2 0.3(4) . . . . ?
C3 C2 C7 C6 1.4(4) . . . . ?
C1 C2 C7 C6 179.3(2) . . . . ?
C2 C1 C8 C13 -101.0(3) . . . . ?
C14 C1 C8 C13 22.3(3) . . . . ?
P1 C1 C8 C13 138.3(2) . . . . ?
C2 C1 C8 C9 74.0(3) . . . . ?
C14 C1 C8 C9 -162.6(2) . . . . ?
P1 C1 C8 C9 -46.7(3) . . . . ?
C13 C8 C9 C10 -1.6(4) . . . . ?
C1 C8 C9 C10 -176.8(2) . . . . ?
C8 C9 C10 C11 1.1(4) . . . . ?
C9 C10 C11 C12 -0.4(5) . . . . ?
C10 C11 C12 C13 0.2(5) . . . . ?
C11 C12 C13 C8 -0.7(5) . . . . ?
C9 C8 C13 C12 1.4(4) . . . . ?
C1 C8 C13 C12 176.5(3) . . . . ?
C2 C1 C14 C15 2.7(3) . . . . ?
C8 C1 C14 C15 -120.2(3) . . . . ?
P1 C1 C14 C15 121.7(2) . . . . ?
C2 C1 C14 C19 -177.2(2) . . . . ?
C8 C1 C14 C19 59.9(3) . . . . ?
P1 C1 C14 C19 -58.2(3) . . . . ?
C19 C14 C15 C16 2.0(4) . . . . ?
C1 C14 C15 C16 -177.9(2) . . . . ?
C14 C15 C16 C17 0.5(4) . . . . ?
C15 C16 C17 C18 -1.8(4) . . . . ?
C16 C17 C18 C19 0.8(4) . . . . ?
C17 C18 C19 C14 1.7(4) . . . . ?
C15 C14 C19 C18 -3.1(4) . . . . ?
C1 C14 C19 C18 176.8(2) . . . . ?
C2 C1 P1 O1 -160.92(16) . . . . ?
C14 C1 P1 O1 79.39(19) . . . . ?
C8 C1 P1 O1 -40.0(2) . . . . ?
C2 C1 P1 O3 -41.0(2) . . . . ?
C14 C1 P1 O3 -160.69(17) . . . . ?
C8 C1 P1 O3 79.89(19) . . . . ?
C2 C1 P1 O2 74.13(19) . . . . ?
C14 C1 P1 O2 -45.6(2) . . . . ?
C8 C1 P1 O2 -164.98(16) . . . . ?
